data_8107524
loop_
_publ_author_name
'Wu, Binbin'
'Chen, Guangying'
'Ding, Haixin'

_publ_section_title
;
 Crystal structure of 3,5--di-O-benzoyl-1,2-O-isopropylidene-\a--D-ribose,
 C22H22O7
;
_journal_issue 4
_journal_name_full 'Zeitschrift f\"ur Kristallographie - New Crystal Structures'
_journal_page_first 663
_journal_page_last 665
_journal_paper_doi 10.1515/ncrs-2023-0140
_journal_volume 238
_journal_year 2023
_chemical_absolute_configuration rm
_chemical_formula_moiety 'C22 H22 O7'
_chemical_formula_sum 'C22 H22 O7'
_chemical_formula_weight 398.39
_space_group_crystal_system orthorhombic
_space_group_IT_number 20
_space_group_name_Hall 'C 2c 2'
_space_group_name_H-M_alt 'C 2 2 21'
_atom_sites_solution_hydrogens geom
_atom_sites_solution_primary dual
_cell_angle_alpha 90
_cell_angle_beta 90
_cell_angle_gamma 90
_cell_formula_units_Z 8
_cell_length_a 8.891(2)
_cell_length_b 17.938(5)
_cell_length_c 25.996(6)
_cell_measurement_reflns_used 3728
_cell_measurement_temperature 296.15
_cell_measurement_theta_max 21.996
_cell_measurement_theta_min 2.271
_cell_volume 4146.0(18)
_computing_cell_refinement 'SAINT v8.34A (Bruker, 2013)'
_computing_data_collection 'Bruker SMART'
_computing_data_reduction 'SAINT v8.34A (Bruker, 2013)'
_computing_molecular_graphics 'Olex2 1.5 (Dolomanov et al., 2009)'
_computing_publication_material 'Olex2 1.5 (Dolomanov et al., 2009)'
_computing_structure_refinement 'olex2.refine 1.5 (Bourhis et al., 2015)'
_computing_structure_solution 'SHELXT 2014/5 (Sheldrick, 2014)'
_diffrn_ambient_temperature 296.15
_diffrn_measured_fraction_theta_full 0.998
_diffrn_measured_fraction_theta_max 0.966
_diffrn_measurement_device_type 'CCD area detector'
_diffrn_measurement_method 'phi and omega scans'
_diffrn_radiation_monochromator graphite
_diffrn_radiation_type MoK\a
_diffrn_radiation_wavelength 0.71073
_diffrn_reflns_av_R_equivalents 0.0393
_diffrn_reflns_av_unetI/netI 0.0421
_diffrn_reflns_Laue_measured_fraction_full 0.998
_diffrn_reflns_Laue_measured_fraction_max 0.966
_diffrn_reflns_limit_h_max 11
_diffrn_reflns_limit_h_min -11
_diffrn_reflns_limit_k_max 22
_diffrn_reflns_limit_k_min -22
_diffrn_reflns_limit_l_max 33
_diffrn_reflns_limit_l_min -33
_diffrn_reflns_number 16702
_diffrn_reflns_point_group_measured_fraction_full 0.998
_diffrn_reflns_point_group_measured_fraction_max 0.943
_diffrn_reflns_theta_full 25.242
_diffrn_reflns_theta_max 27.603
_diffrn_reflns_theta_min 2.759
_diffrn_source_current 30.0
_diffrn_source_power 1.5
_diffrn_source_voltage 50.0
_exptl_absorpt_coefficient_mu 0.095
_exptl_crystal_density_diffrn 1.276
_exptl_crystal_description block
_exptl_crystal_F_000 1680
_exptl_crystal_size_max 0.3
_exptl_crystal_size_mid 0.28
_exptl_crystal_size_min 0.22
_refine_diff_density_max 0.178
_refine_diff_density_min -0.186
_refine_diff_density_rms 0.039
_refine_ls_abs_structure_details
;
 Flack x determined using 1087 quotients [(I+)-(I-)]/[(I+)+(I-)] 
 (Parsons, Flack and Wagner, Acta Cryst. B69 (2013) 249-259). 
;
_refine_ls_abs_structure_Flack -0.2(4)
_refine_ls_extinction_coef .
_refine_ls_extinction_method none
_refine_ls_goodness_of_fit_ref 0.976
_refine_ls_hydrogen_treatment constr
_refine_ls_matrix_type full
_refine_ls_number_parameters 262
_refine_ls_number_reflns 4539
_refine_ls_number_restraints 0
_refine_ls_restrained_S_all 0.976
_refine_ls_R_factor_all 0.0772
_refine_ls_R_factor_gt 0.0461
_refine_ls_shift/su_max 0.000
_refine_ls_shift/su_mean 0.000
_refine_ls_structure_factor_coef Fsqd
_refine_ls_weighting_details 'w=1/[\s^2^(Fo^2^)+(0.0698P)^2^] where P=(Fo^2^+2Fc^2^)/3'
_refine_ls_weighting_scheme calc
_refine_ls_wR_factor_gt 0.1043
_refine_ls_wR_factor_ref 0.1189
_reflns_Friedel_coverage 0.753
_reflns_Friedel_fraction_full 0.999
_reflns_Friedel_fraction_max 0.915
_reflns_number_gt 3164
_reflns_number_total 4539
_reflns_threshold_expression 'I > 2\s(I)'
_cod_data_source_file suppl_j_ncrs-2023-0140_suppl_001.cif
_cod_data_source_block 1
_cod_database_code 8107524
_shelx_space_group_comment
;
The symmetry employed for this shelxl refinement is uniquely defined 
by the following loop, which should always be used as a source of 
symmetry information in preference to the above space-group names. 
They are only intended as comments. 
;
_shelx_estimated_absorpt_t_max 0.979
_shelx_estimated_absorpt_t_min 0.972
_olex2_refinement_description
;
1. Fixed Uiso
 At 1.2 times of:
  All C(H) groups, All C(H,H) groups
 At 1.5 times of:
  All C(H,H,H) groups
2.a Ternary CH refined with riding coordinates:
 C4(H4A), C5(H5A), C6(H6A), C7(H7A)
2.b Secondary CH2 refined with riding coordinates:
 C15(H15A,H15B)
2.c Me refined with riding coordinates:
 C1(H1A,H1B,H1C), C2(H2A,H2B,H2C)
2.d Aromatic/amide H refined with riding coordinates:
 C10(H10A), C11(H11A), C12(H12A), C13(H13A), C14(H14A), C18(H18A), C19(H19A),
 C20(H20A), C21(H21A), C22(H22A)
;
_olex2_submission_special_instructions 'No special instructions were received'

loop_
_space_group_symop_operation_xyz
'x, y, z'
'-x, -y, z+1/2'
'-x, y, -z+1/2'
'x, -y, -z'
'x+1/2, y+1/2, z'
'-x+1/2, -y+1/2, z+1/2'
'-x+1/2, y+1/2, -z+1/2'
'x+1/2, -y+1/2, -z'

loop_
_atom_site_label
_atom_site_type_symbol
_atom_site_fract_x
_atom_site_fract_y
_atom_site_fract_z
_atom_site_U_iso_or_equiv
_atom_site_adp_type
_atom_site_occupancy
_atom_site_site_symmetry_order
_atom_site_calc_flag
_atom_site_refinement_flags_posn
_atom_site_refinement_flags_adp
_atom_site_refinement_flags_occupancy
_atom_site_disorder_assembly
_atom_site_disorder_group
C1 C 0.1626(5) 0.0859(2) 0.38010(14) 0.0652(10) Uani 1 1 d . . . . .
H1A H 0.116402 0.043860 0.396622 0.098 Uiso 1 1 calc R . . . .
H1B H 0.087305 0.114108 0.362154 0.098 Uiso 1 1 calc R . . . .
H1C H 0.236943 0.068727 0.356095 0.098 Uiso 1 1 calc R . . . .
C2 C 0.3521(5) 0.0935(2) 0.45118(17) 0.0773(12) Uani 1 1 d . . . . .
H2A H 0.306689 0.050838 0.467146 0.116 Uiso 1 1 calc R . . . .
H2B H 0.432646 0.077580 0.429196 0.116 Uiso 1 1 calc R . . . .
H2C H 0.390962 0.126199 0.477237 0.116 Uiso 1 1 calc R . . . .
C3 C 0.2360(3) 0.13426(15) 0.41978(11) 0.0449(7) Uani 1 1 d . . . . .
C4 C 0.2015(3) 0.25657(16) 0.39634(10) 0.0412(7) Uani 1 1 d . . . . .
H4A H 0.155877 0.264618 0.362469 0.049 Uiso 1 1 calc R . . . .
C5 C 0.2739(3) 0.32682(15) 0.41806(10) 0.0364(6) Uani 1 1 d . . . . .
H5A H 0.218325 0.370889 0.406401 0.044 Uiso 1 1 calc R . . . .
C6 C 0.2528(3) 0.31661(15) 0.47597(10) 0.0389(6) Uani 1 1 d . . . . .
H6A H 0.324881 0.279962 0.489135 0.047 Uiso 1 1 calc R . . . .
C7 C 0.0852(4) 0.23637(16) 0.43776(11) 0.0439(7) Uani 1 1 d . . . . .
H7A H -0.017381 0.237567 0.423974 0.053 Uiso 1 1 calc R . . . .
C8 C 0.4671(3) 0.35846(15) 0.36009(11) 0.0385(7) Uani 1 1 d . . . . .
C9 C 0.6304(3) 0.37551(16) 0.35571(11) 0.0412(7) Uani 1 1 d . . . . .
C10 C 0.7246(3) 0.37604(16) 0.39792(12) 0.0491(8) Uani 1 1 d . . . . .
H10A H 0.687503 0.363802 0.430283 0.059 Uiso 1 1 calc R . . . .
C11 C 0.8743(4) 0.3948(2) 0.39188(16) 0.0634(10) Uani 1 1 d . . . . .
H11A H 0.937685 0.395709 0.420315 0.076 Uiso 1 1 calc R . . . .
C12 C 0.9296(5) 0.4122(2) 0.34423(17) 0.0788(13) Uani 1 1 d . . . . .
H12A H 1.030490 0.424649 0.340360 0.095 Uiso 1 1 calc R . . . .
C13 C 0.8372(5) 0.4113(3) 0.30249(17) 0.0803(13) Uani 1 1 d . . . . .
H13A H 0.875577 0.422604 0.270146 0.096 Uiso 1 1 calc R . . . .
C14 C 0.6865(4) 0.3936(2) 0.30784(13) 0.0604(9) Uani 1 1 d . . . . .
H14A H 0.623356 0.394020 0.279316 0.073 Uiso 1 1 calc R . . . .
C15 C 0.2631(4) 0.38726(15) 0.50629(10) 0.0456(7) Uani 1 1 d . . . . .
H15A H 0.358821 0.411607 0.500152 0.055 Uiso 1 1 calc R . . . .
H15B H 0.182983 0.421154 0.496545 0.055 Uiso 1 1 calc R . . . .
C16 C 0.2560(4) 0.42233(16) 0.59383(11) 0.0487(7) Uani 1 1 d . . . . .
C17 C 0.2418(4) 0.39580(16) 0.64724(11) 0.0499(8) Uani 1 1 d . . . . .
C18 C 0.2857(5) 0.44208(19) 0.68670(13) 0.0673(11) Uani 1 1 d . . . . .
H18A H 0.321579 0.489607 0.679348 0.081 Uiso 1 1 calc R . . . .
C19 C 0.2770(7) 0.4187(2) 0.73654(13) 0.0937(16) Uani 1 1 d . . . . .
H19A H 0.310966 0.449345 0.762933 0.112 Uiso 1 1 calc R . . . .
C20 C 0.2182(10) 0.3498(2) 0.74772(16) 0.137(3) Uani 1 1 d . . . . .
H20A H 0.209099 0.334167 0.781687 0.165 Uiso 1 1 calc R . . . .
C21 C 0.1737(11) 0.3048(3) 0.70877(16) 0.163(4) Uani 1 1 d . . . . .
H21A H 0.134819 0.257896 0.716242 0.196 Uiso 1 1 calc R . . . .
C22 C 0.1848(7) 0.3272(2) 0.65851(14) 0.1032(19) Uani 1 1 d . . . . .
H22A H 0.153551 0.295724 0.632184 0.124 Uiso 1 1 calc R . . . .
O1 O 0.1254(3) 0.16429(12) 0.45359(9) 0.0612(7) Uani 1 1 d . . . . .
O2 O 0.3056(2) 0.19714(11) 0.39654(8) 0.0507(6) Uani 1 1 d . . . . .
O3 O 0.1028(2) 0.28716(11) 0.47855(7) 0.0469(5) Uani 1 1 d . . . . .
O4 O 0.4308(2) 0.33617(10) 0.40787(7) 0.0404(5) Uani 1 1 d . . . . .
O5 O 0.3767(3) 0.36370(14) 0.32595(8) 0.0577(6) Uani 1 1 d . . . . .
O6 O 0.2492(2) 0.36672(10) 0.55980(7) 0.0467(5) Uani 1 1 d . . . . .
O7 O 0.2735(4) 0.48615(12) 0.58175(9) 0.0806(9) Uani 1 1 d . . . . .

loop_
_atom_site_aniso_label
_atom_site_aniso_U_11
_atom_site_aniso_U_22
_atom_site_aniso_U_33
_atom_site_aniso_U_23
_atom_site_aniso_U_13
_atom_site_aniso_U_12
C1 0.083(3) 0.053(2) 0.059(2) -0.0071(17) -0.0087(19) -0.0076(19)
C2 0.088(3) 0.064(2) 0.080(3) 0.003(2) -0.025(2) 0.006(2)
C3 0.0572(19) 0.0387(15) 0.0388(15) -0.0015(12) 0.0019(15) -0.0004(15)
C4 0.0475(17) 0.0443(16) 0.0318(14) 0.0009(12) 0.0012(13) -0.0016(13)
C5 0.0371(15) 0.0391(14) 0.0330(13) 0.0025(11) 0.0007(12) -0.0009(12)
C6 0.0449(16) 0.0406(14) 0.0312(13) 0.0018(11) 0.0037(13) -0.0029(13)
C7 0.0471(17) 0.0437(17) 0.0409(16) -0.0019(13) 0.0034(14) -0.0052(13)
C8 0.0506(18) 0.0366(15) 0.0284(15) 0.0011(12) 0.0051(14) 0.0019(13)
C9 0.0480(16) 0.0362(15) 0.0393(16) 0.0051(12) 0.0066(13) 0.0018(13)
C10 0.0491(19) 0.0505(18) 0.0477(18) 0.0066(14) 0.0062(15) 0.0040(15)
C11 0.048(2) 0.071(2) 0.072(2) 0.013(2) -0.0013(18) 0.0019(17)
C12 0.045(2) 0.097(3) 0.095(3) 0.032(3) 0.014(2) 0.002(2)
C13 0.058(3) 0.116(4) 0.067(3) 0.036(2) 0.023(2) 0.005(2)
C14 0.055(2) 0.081(2) 0.0449(19) 0.0133(17) 0.0100(16) 0.0042(18)
C15 0.0635(19) 0.0450(16) 0.0284(14) 0.0004(12) 0.0006(14) -0.0014(16)
C16 0.067(2) 0.0401(17) 0.0388(16) -0.0056(13) -0.0020(16) 0.0054(16)
C17 0.076(2) 0.0377(15) 0.0360(15) -0.0056(12) 0.0026(16) 0.0010(16)
C18 0.112(3) 0.0456(18) 0.0438(18) -0.0052(15) 0.001(2) -0.010(2)
C19 0.177(5) 0.066(2) 0.038(2) -0.0115(17) -0.006(3) -0.022(3)
C20 0.298(9) 0.074(3) 0.039(2) 0.001(2) 0.012(4) -0.052(4)
C21 0.368(11) 0.076(3) 0.046(2) -0.006(2) 0.026(4) -0.085(5)
C22 0.207(6) 0.060(2) 0.043(2) -0.0099(18) 0.011(3) -0.049(3)
O1 0.0840(17) 0.0405(12) 0.0592(14) 0.0040(10) 0.0291(12) -0.0009(12)
O2 0.0575(13) 0.0364(11) 0.0583(13) -0.0045(10) 0.0193(11) -0.0010(10)
O3 0.0503(13) 0.0485(12) 0.0420(11) -0.0085(10) 0.0129(10) -0.0056(10)
O4 0.0417(11) 0.0462(11) 0.0331(10) 0.0056(8) 0.0033(9) -0.0033(9)
O5 0.0565(14) 0.0831(16) 0.0335(12) 0.0092(11) -0.0027(11) -0.0041(12)
O6 0.0691(14) 0.0392(10) 0.0317(10) -0.0041(8) 0.0038(10) -0.0011(11)
O7 0.160(3) 0.0378(13) 0.0441(13) -0.0013(10) -0.0035(17) -0.0036(15)

loop_
_atom_type_symbol
_atom_type_description
_atom_type_scat_dispersion_real
_atom_type_scat_dispersion_imag
_atom_type_scat_source
C C 0.0033 0.0016 'International Tables Vol C Tables 4.2.6.8 and 6.1.1.4'
H H 0.0000 0.0000 'International Tables Vol C Tables 4.2.6.8 and 6.1.1.4'
O O 0.0106 0.0060 'International Tables Vol C Tables 4.2.6.8 and 6.1.1.4'

loop_
_geom_angle_atom_site_label_1
_geom_angle_atom_site_label_2
_geom_angle_atom_site_label_3
_geom_angle
_geom_angle_site_symmetry_1
_geom_angle_site_symmetry_3
H1A C1 H1B 109.5 . .
H1A C1 H1C 109.5 . .
H1B C1 H1C 109.5 . .
C3 C1 H1A 109.5 . .
C3 C1 H1B 109.5 . .
C3 C1 H1C 109.5 . .
H2A C2 H2B 109.5 . .
H2A C2 H2C 109.5 . .
H2B C2 H2C 109.5 . .
C3 C2 H2A 109.5 . .
C3 C2 H2B 109.5 . .
C3 C2 H2C 109.5 . .
C1 C3 C2 113.0(3) . .
O1 C3 C1 110.1(3) . .
O1 C3 C2 108.8(3) . .
O2 C3 C1 110.9(2) . .
O2 C3 C2 108.5(3) . .
O2 C3 O1 105.2(2) . .
C5 C4 H4A 112.7 . .
C5 C4 C7 102.7(2) . .
C7 C4 H4A 112.7 . .
O2 C4 H4A 112.7 . .
O2 C4 C5 110.3(2) . .
O2 C4 C7 105.1(2) . .
C4 C5 H5A 109.9 . .
C4 C5 C6 102.4(2) . .
C6 C5 H5A 109.9 . .
O4 C5 C4 116.1(2) . .
O4 C5 H5A 109.9 . .
O4 C5 C6 108.4(2) . .
C5 C6 H6A 110.1 . .
C15 C6 C5 114.2(2) . .
C15 C6 H6A 110.1 . .
O3 C6 C5 101.8(2) . .
O3 C6 H6A 110.1 . .
O3 C6 C15 110.1(2) . .
C4 C7 H7A 111.4 . .
O1 C7 C4 104.6(2) . .
O1 C7 H7A 111.4 . .
O1 C7 O3 110.3(2) . .
O3 C7 C4 107.5(2) . .
O3 C7 H7A 111.4 . .
O4 C8 C9 111.5(2) . .
O5 C8 C9 125.5(3) . .
O5 C8 O4 123.1(3) . .
C10 C9 C8 122.2(3) . .
C14 C9 C8 118.1(3) . .
C14 C9 C10 119.7(3) . .
C9 C10 H10A 120.1 . .
C9 C10 C11 119.7(3) . .
C11 C10 H10A 120.1 . .
C10 C11 H11A 119.8 . .
C12 C11 C10 120.3(4) . .
C12 C11 H11A 119.8 . .
C11 C12 H12A 119.9 . .
C13 C12 C11 120.1(4) . .
C13 C12 H12A 119.9 . .
C12 C13 H13A 119.8 . .
C12 C13 C14 120.5(4) . .
C14 C13 H13A 119.8 . .
C9 C14 C13 119.7(4) . .
C9 C14 H14A 120.2 . .
C13 C14 H14A 120.2 . .
C6 C15 H15A 110.4 . .
C6 C15 H15B 110.4 . .
H15A C15 H15B 108.6 . .
O6 C15 C6 106.6(2) . .
O6 C15 H15A 110.4 . .
O6 C15 H15B 110.4 . .
O6 C16 C17 112.3(2) . .
O7 C16 C17 124.6(3) . .
O7 C16 O6 123.1(3) . .
C18 C17 C16 118.9(3) . .
C22 C17 C16 121.8(3) . .
C22 C17 C18 119.3(3) . .
C17 C18 H18A 119.8 . .
C19 C18 C17 120.4(3) . .
C19 C18 H18A 119.8 . .
C18 C19 H19A 120.0 . .
C18 C19 C20 120.0(4) . .
C20 C19 H19A 120.0 . .
C19 C20 H20A 120.3 . .
C21 C20 C19 119.3(4) . .
C21 C20 H20A 120.3 . .
C20 C21 H21A 119.4 . .
C20 C21 C22 121.1(4) . .
C22 C21 H21A 119.4 . .
C17 C22 C21 119.8(4) . .
C17 C22 H22A 120.1 . .
C21 C22 H22A 120.1 . .
C7 O1 C3 110.1(2) . .
C4 O2 C3 108.4(2) . .
C7 O3 C6 107.8(2) . .
C8 O4 C5 116.1(2) . .
C16 O6 C15 116.4(2) . .

loop_
_geom_bond_atom_site_label_1
_geom_bond_atom_site_label_2
_geom_bond_distance
_geom_bond_site_symmetry_2
C1 H1A 0.9600 .
C1 H1B 0.9600 .
C1 H1C 0.9600 .
C1 C3 1.497(4) .
C2 H2A 0.9600 .
C2 H2B 0.9600 .
C2 H2C 0.9600 .
C2 C3 1.505(5) .
C3 O1 1.425(4) .
C3 O2 1.421(3) .
C4 H4A 0.9800 .
C4 C5 1.524(4) .
C4 C7 1.536(4) .
C4 O2 1.412(3) .
C5 H5A 0.9800 .
C5 C6 1.528(4) .
C5 O4 1.430(3) .
C6 H6A 0.9800 .
C6 C15 1.495(4) .
C6 O3 1.436(4) .
C7 H7A 0.9800 .
C7 O1 1.403(4) .
C7 O3 1.407(3) .
C8 C9 1.488(4) .
C8 O4 1.344(3) .
C8 O5 1.201(4) .
C9 C10 1.381(4) .
C9 C14 1.380(4) .
C10 H10A 0.9300 .
C10 C11 1.382(5) .
C11 H11A 0.9300 .
C11 C12 1.369(5) .
C12 H12A 0.9300 .
C12 C13 1.361(6) .
C13 H13A 0.9300 .
C13 C14 1.384(5) .
C14 H14A 0.9300 .
C15 H15A 0.9700 .
C15 H15B 0.9700 .
C15 O6 1.444(3) .
C16 C17 1.473(4) .
C16 O6 1.335(3) .
C16 O7 1.197(3) .
C17 C18 1.376(4) .
C17 C22 1.362(5) .
C18 H18A 0.9300 .
C18 C19 1.364(5) .
C19 H19A 0.9300 .
C19 C20 1.373(6) .
C20 H20A 0.9300 .
C20 C21 1.354(6) .
C21 H21A 0.9300 .
C21 C22 1.371(6) .
C22 H22A 0.9300 .

loop_
_geom_hbond_atom_site_label_D
_geom_hbond_atom_site_label_H
_geom_hbond_atom_site_label_A
_geom_hbond_distance_DH
_geom_hbond_distance_HA
_geom_hbond_distance_DA
_geom_hbond_angle_DHA
_geom_hbond_site_symmetry_A
C5 H5A O7 0.98 2.63 3.355(4) 131.0 4_566
C5 H5A O7 0.98 2.63 3.355(4) 131.0 4_566
C5 H5A O7 0.98 2.63 3.355(4) 131.0 4_566

loop_
_geom_torsion_atom_site_label_1
_geom_torsion_atom_site_label_2
_geom_torsion_atom_site_label_3
_geom_torsion_atom_site_label_4
_geom_torsion
_geom_torsion_site_symmetry_1
_geom_torsion_site_symmetry_2
_geom_torsion_site_symmetry_3
_geom_torsion_site_symmetry_4
C1 C3 O1 C7 -96.7(3) . . . .
C1 C3 O2 C4 92.4(3) . . . .
C2 C3 O1 C7 139.0(3) . . . .
C2 C3 O2 C4 -142.9(3) . . . .
C4 C5 C6 C15 -159.5(2) . . . .
C4 C5 C6 O3 -40.9(3) . . . .
C4 C5 O4 C8 76.4(3) . . . .
C4 C7 O1 C3 -10.4(3) . . . .
C4 C7 O3 C6 -22.8(3) . . . .
C5 C4 C7 O1 -121.3(2) . . . .
C5 C4 C7 O3 -4.0(3) . . . .
C5 C4 O2 C3 130.1(2) . . . .
C5 C6 C15 O6 -176.9(2) . . . .
C5 C6 O3 C7 40.0(3) . . . .
C6 C5 O4 C8 -169.0(2) . . . .
C6 C15 O6 C16 179.8(3) . . . .
C7 C4 C5 C6 27.1(3) . . . .
C7 C4 C5 O4 145.0(2) . . . .
C7 C4 O2 C3 20.1(3) . . . .
C8 C9 C10 C11 -177.7(3) . . . .
C8 C9 C14 C13 178.7(3) . . . .
C9 C8 O4 C5 172.8(2) . . . .
C9 C10 C11 C12 -0.6(5) . . . .
C10 C9 C14 C13 0.8(5) . . . .
C10 C11 C12 C13 0.2(6) . . . .
C11 C12 C13 C14 0.7(7) . . . .
C12 C13 C14 C9 -1.2(7) . . . .
C14 C9 C10 C11 0.1(5) . . . .
C15 C6 O3 C7 161.5(2) . . . .
C16 C17 C18 C19 -178.6(4) . . . .
C16 C17 C22 C21 180.0(6) . . . .
C17 C16 O6 C15 -179.6(3) . . . .
C17 C18 C19 C20 -2.8(8) . . . .
C18 C17 C22 C21 -0.8(9) . . . .
C18 C19 C20 C21 2.0(11) . . . .
C19 C20 C21 C22 -0.7(13) . . . .
C20 C21 C22 C17 0.1(13) . . . .
C22 C17 C18 C19 2.2(7) . . . .
O1 C3 O2 C4 -26.6(3) . . . .
O1 C7 O3 C6 90.6(3) . . . .
O2 C3 O1 C7 22.9(3) . . . .
O2 C4 C5 C6 -84.5(3) . . . .
O2 C4 C5 O4 33.4(3) . . . .
O2 C4 C7 O1 -5.9(3) . . . .
O2 C4 C7 O3 111.3(3) . . . .
O3 C6 C15 O6 69.4(3) . . . .
O3 C7 O1 C3 -125.7(3) . . . .
O4 C5 C6 C15 77.2(3) . . . .
O4 C5 C6 O3 -164.1(2) . . . .
O4 C8 C9 C10 -7.0(4) . . . .
O4 C8 C9 C14 175.1(3) . . . .
O5 C8 C9 C10 172.8(3) . . . .
O5 C8 C9 C14 -5.1(5) . . . .
O5 C8 O4 C5 -7.0(4) . . . .
O6 C16 C17 C18 163.0(3) . . . .
O6 C16 C17 C22 -17.8(6) . . . .
O7 C16 C17 C18 -16.2(6) . . . .
O7 C16 C17 C22 163.0(5) . . . .
O7 C16 O6 C15 -0.4(5) . . . .
